data_7134246
loop_
_publ_author_name
'Shu, Yilin'
'Huang, Jianmin'
'Yang, Jun Fang'
'Shangguan, Zhichun'
'Ma, Junlong'
'Li, Cheng'
'Zhang, Guanxin'
'Peng, Qian'
'Zhang, Xisha'
'Fan, Qitang'
'Wang, Bing'
'Zhang, Deqing'

_publ_section_title
;
 Heptene End-capped Thiele Hydrocarbons with Tunable Configuration and
 Emission and On-surface Transformation via Annulation
;
_journal_name_full 'Chemical Communications'
_journal_paper_doi 10.1039/D5CC00053J
_journal_year 2025
_chemical_formula_moiety '2(C18 H12)'
_chemical_formula_sum 'C36 H24'
_chemical_formula_weight 456.55
_space_group_crystal_system triclinic
_space_group_IT_number 2
_space_group_name_Hall '-P 1'
_space_group_name_H-M_alt 'P -1'
_atom_sites_solution_hydrogens geom
_atom_sites_solution_primary iterative
_audit_block_doi 10.5517/ccdc.csd.cc2lls77
_audit_creation_date 2024-04-09
_audit_creation_method
;
Olex2 1.5
(compiled 2023.08.24 svn.re1ec1418 for OlexSys, GUI svn.r6817)
;
_audit_update_record
;
2024-11-08 deposited with the CCDC.	2025-02-05 downloaded from the CCDC.
;
_cell_angle_alpha 72.986(2)
_cell_angle_beta 78.424(3)
_cell_angle_gamma 66.751(3)
_cell_formula_units_Z 2
_cell_length_a 9.2666(3)
_cell_length_b 10.9440(3)
_cell_length_c 13.7572(4)
_cell_measurement_reflns_used 9058
_cell_measurement_temperature 169.99(10)
_cell_measurement_theta_max 76.7640
_cell_measurement_theta_min 3.3520
_cell_volume 1220.00(7)
_computing_cell_refinement 'CrysAlisPro 1.171.42.96a (Rigaku OD, 2023)'
_computing_data_collection 'CrysAlisPro 1.171.42.96a (Rigaku OD, 2023)'
_computing_data_reduction 'CrysAlisPro 1.171.42.96a (Rigaku OD, 2023)'
_computing_molecular_graphics 'Olex2 1.5 (Dolomanov et al., 2009)'
_computing_publication_material 'Olex2 1.5 (Dolomanov et al., 2009)'
_computing_structure_refinement 'SHELXL 2018/3 (Sheldrick, 2015)'
_computing_structure_solution 'olex2.solve 1.5 (Bourhis et al., 2015)'
_diffrn_ambient_environment N~2~
_diffrn_ambient_temperature 169.99(10)
_diffrn_detector 'Hybrid Pixel Array Detector'
_diffrn_detector_area_resol_mean 10.0000
_diffrn_detector_type HyPix
_diffrn_measured_fraction_theta_full 1.000
_diffrn_measured_fraction_theta_max 0.953
_diffrn_measurement_details
;
List of Runs (angles in degrees, time in seconds):

  # Type    Start    End  Width  t~exp~   \w     \q     \k     \f   Frames
#--------------------------------------------------------------------------
  1  \w     -6.00  21.00   0.50    0.05    --   46.67 -57.00 150.00   54
  2  \w     27.00  63.00   0.50    0.05    --   46.67 -57.00 150.00   72
  3  \w    -22.00  29.00   0.50    0.05    --  -46.67  19.00 150.00  102
  4  \w     17.00  43.00   0.50    0.05    --   46.67 -40.00-144.00   52
  5  \w    -20.00   8.00   0.50    0.05    --   46.67 -40.00-144.00   56
  6  \w    -41.00  20.00   0.50    0.05    --  -46.67  40.00   8.00  122
  7  \w    -18.00   8.00   0.50    0.05    --  -46.67  19.00-120.00   52
  8  \w     95.00 122.00   0.50    0.12    --  108.85  45.00 -60.00   54
  9  \w    127.00 173.00   0.50    0.12    --  108.85  45.00 -60.00   92
 10  \w    144.00 176.00   0.50    0.12    --  108.85  40.00   8.00   64
 11  \w    113.00 141.00   0.50    0.12    --  108.85  40.00   8.00   56
 12  \w     97.00 167.00   0.50    0.12    --  108.85  30.00  60.00  140
 13  \w    110.00 162.00   0.50    0.12    --  108.85  30.00  90.00  104
 14  \w     91.00 177.00   0.50    0.12    --  108.85  15.00 150.00  172
 15  \w     34.00 119.00   0.50    0.05    --   46.67  40.00   8.00  170
 16  \w     36.00  61.00   0.50    0.12    --  108.85 -61.00 -90.00   50
 17  \w     38.00 106.00   0.50    0.12    --  108.85 -77.00-120.00  136
 18  \w     37.00 106.00   0.50    0.12    --  108.85 -77.00 -30.00  138
 19  \w     41.00  73.00   0.50    0.12    --  108.85 -61.00  90.00   64
 20  \w     26.00  85.00   0.50    0.05    --   46.67-125.00  60.00  118
 21  \w     49.00  98.00   0.50    0.12    --  108.85-125.00 120.00   98
 22  \w     45.00  81.00   0.50    0.12    --  108.85-125.00  30.00   72
 23  \w     41.00  79.00   0.50    0.12    --  108.85-125.00   0.00   76
 24  \w     85.00 111.00   0.50    0.12    --  108.85-125.00   0.00   52
 25  \w     85.00 111.00   0.50    0.12    --  108.85-125.00  60.00   52
 26  \w     86.00 112.00   0.50    0.12    --  108.85-125.00  30.00   52
 27  \w     44.00  70.00   0.50    0.12    --  108.85-125.00  60.00   52
 28  \w     43.00  69.00   0.50    0.12    --  108.85-125.00 -90.00   52
 29  \w     86.00 111.00   0.50    0.12    --  108.85-125.00 -90.00   50
 30  \w     41.00  91.00   0.50    0.12    --  108.85 -94.00-150.00  100
 31  \w     48.00  97.00   0.50    0.12    --  108.85 -94.00 -90.00   98
 32  \w    -76.00 -50.00   0.50    0.12    -- -104.50 146.00  80.44   52
 33  \w   -109.00 -49.00   0.50    0.12    -- -104.50 117.00  22.19  120
 34  \w   -127.00 -98.00   0.50    0.12    -- -104.50 146.00  80.44   58
 35  \w   -111.00 -71.00   0.50    0.12    -- -104.50 125.00 150.00   80
 36  \w    -66.00 -39.00   0.50    0.12    -- -104.50 125.00 150.00   54
 37  \w    -68.00 -36.00   0.50    0.12    -- -104.50  61.00 120.00   64
 38  \w   -102.00 -77.00   0.50    0.12    -- -104.50  77.00 -90.00   50
 39  \w   -102.00 -39.00   0.50    0.12    -- -104.50  77.00-180.00  126
 40  \w   -122.00 -91.00   0.50    0.12    -- -104.50 -15.00 -90.00   62
 41  \w   -168.00 -99.00   0.50    0.12    -- -104.50 -40.00-144.00  138
 42  \w   -174.00-129.00   0.50    0.12    -- -104.50 -15.00 -90.00   90
 43  \w   -103.00 -34.00   0.50    0.05    --  -46.67 -40.00-144.00  138
;
_diffrn_measurement_device 'four-circle diffractometer'
_diffrn_measurement_device_type 'XtaLAB Synergy R, HyPix'
_diffrn_measurement_method '\w scans'
_diffrn_orient_matrix_type 'CrysAlisPro convention (1999,Acta A55,543-557)'
_diffrn_orient_matrix_UB_11 -0.1752180000
_diffrn_orient_matrix_UB_12 0.0153558000
_diffrn_orient_matrix_UB_13 0.0220406000
_diffrn_orient_matrix_UB_21 -0.0477090000
_diffrn_orient_matrix_UB_22 0.1525425000
_diffrn_orient_matrix_UB_23 -0.0556007000
_diffrn_orient_matrix_UB_31 0.0085309000
_diffrn_orient_matrix_UB_32 -0.0369505000
_diffrn_orient_matrix_UB_33 -0.1013259000
_diffrn_radiation_monochromator mirror
_diffrn_radiation_probe x-ray
_diffrn_radiation_type 'Cu K\a'
_diffrn_radiation_wavelength 1.54184
_diffrn_reflns_av_R_equivalents 0.0317
_diffrn_reflns_av_unetI/netI 0.0350
_diffrn_reflns_Laue_measured_fraction_full 1.000
_diffrn_reflns_Laue_measured_fraction_max 0.953
_diffrn_reflns_limit_h_max 11
_diffrn_reflns_limit_h_min -11
_diffrn_reflns_limit_k_max 13
_diffrn_reflns_limit_k_min -13
_diffrn_reflns_limit_l_max 11
_diffrn_reflns_limit_l_min -16
_diffrn_reflns_number 14799
_diffrn_reflns_point_group_measured_fraction_full 1.000
_diffrn_reflns_point_group_measured_fraction_max 0.953
_diffrn_reflns_theta_full 67.684
_diffrn_reflns_theta_max 77.814
_diffrn_reflns_theta_min 3.376
_diffrn_source 'Rotating-anode X-ray tube'
_diffrn_source_type 'PhotonJet R (Cu) X-ray Source'
_exptl_absorpt_coefficient_mu 0.533
_exptl_absorpt_correction_T_max 1.00000
_exptl_absorpt_correction_T_min 0.88250
_exptl_absorpt_correction_type multi-scan
_exptl_absorpt_process_details
;
CrysAlisPro 1.171.42.96a (Rigaku Oxford Diffraction, 2023)
Empirical absorption correction using spherical harmonics,
implemented in SCALE3 ABSPACK scaling algorithm.
;
_exptl_crystal_colour 'fluorescent light yellow'
_exptl_crystal_density_diffrn 1.243
_exptl_crystal_description cube
_exptl_crystal_F_000 480
_exptl_crystal_size_max 0.4
_exptl_crystal_size_mid 0.3
_exptl_crystal_size_min 0.05
_refine_diff_density_max 0.199
_refine_diff_density_min -0.189
_refine_diff_density_rms 0.038
_refine_ls_extinction_coef 0.0059(6)
_refine_ls_extinction_expression Fc^*^=kFc[1+0.001xFc^2^\l^3^/sin(2\q)]^-1/4^
_refine_ls_extinction_method 'SHELXL-2018/3 (Sheldrick 2018)'
_refine_ls_goodness_of_fit_ref 1.073
_refine_ls_hydrogen_treatment constr
_refine_ls_matrix_type full
_refine_ls_number_parameters 326
_refine_ls_number_reflns 4955
_refine_ls_number_restraints 0
_refine_ls_restrained_S_all 1.073
_refine_ls_R_factor_all 0.0462
_refine_ls_R_factor_gt 0.0402
_refine_ls_shift/su_max 0.000
_refine_ls_shift/su_mean 0.000
_refine_ls_structure_factor_coef Fsqd
_refine_ls_weighting_details 'w=1/[\s^2^(Fo^2^)+(0.0497P)^2^+0.2171P] where P=(Fo^2^+2Fc^2^)/3'
_refine_ls_weighting_scheme calc
_refine_ls_wR_factor_gt 0.1043
_refine_ls_wR_factor_ref 0.1085
_reflns_Friedel_coverage 0.000
_reflns_number_gt 4238
_reflns_number_total 4955
_reflns_threshold_expression 'I > 2\s(I)'
_cod_data_source_file d5cc00053j2.cif
_cod_data_source_block 2d-PVT
_cod_database_code 7134246
_shelx_shelxl_version_number 2018/3
_chemical_oxdiff_usercomment 'C H Cl'
_shelx_space_group_comment
;
The symmetry employed for this shelxl refinement is uniquely defined
by the following loop, which should always be used as a source of
symmetry information in preference to the above space-group names.
They are only intended as comments.
;
_olex2_refinement_description
;
1.a Aromatic/amide H refined with riding coordinates:
 C18(H18), C36(H36), C35(H35), C3(H3), C17(H17), C14(H14), C32(H32), C13(H13),
 C21(H21), C4(H4), C26(H26), C27(H27), C24(H24), C11(H11), C29(H29), C9(H9),
 C8(H8), C6(H6), C12(H12), C5(H5), C22(H22), C31(H31), C23(H23), C30(H30)
;
_olex2_submission_special_instructions 'No special instructions were received'
_oxdiff_exptl_absorpt_empirical_details
;
Empirical correction (ABSPACK) includes:
- Absorption correction using spherical harmonics
- Frame scaling
;
_oxdiff_exptl_absorpt_empirical_full_max 1.484
_oxdiff_exptl_absorpt_empirical_full_min 0.652

loop_
_space_group_symop_operation_xyz
'x, y, z'
'-x, -y, -z'

loop_
_atom_site_label
_atom_site_type_symbol
_atom_site_fract_x
_atom_site_fract_y
_atom_site_fract_z
_atom_site_U_iso_or_equiv
_atom_site_adp_type
_atom_site_occupancy
_atom_site_site_symmetry_order
_atom_site_calc_flag
_atom_site_refinement_flags_posn
_atom_site_refinement_flags_adp
_atom_site_refinement_flags_occupancy
_atom_site_disorder_assembly
_atom_site_disorder_group
C2 C 0.51216(14) 0.75055(12) 0.14126(8) 0.0278(2) Uani 1 1 d . . . . .
C19 C 0.71240(14) 0.28401(12) 0.41186(9) 0.0280(2) Uani 1 1 d . . . . .
C15 C 0.29103(14) 0.66573(12) 0.22398(8) 0.0280(2) Uani 1 1 d . . . . .
C16 C 0.45937(13) 0.58599(12) 0.07211(9) 0.0272(2) Uani 1 1 d . . . . .
C34 C 0.61190(14) 0.38856(12) 0.45582(8) 0.0273(2) Uani 1 1 d . . . . .
C1 C 0.42080(13) 0.66590(12) 0.14076(8) 0.0269(2) Uani 1 1 d . . . . .
C18 C 0.58762(14) 0.58196(13) -0.00865(9) 0.0299(3) Uani 1 1 d . . . . .
H18 H 0.646474 0.638609 -0.015552 0.036 Uiso 1 1 calc R U . . .
C36 C 0.59722(14) 0.53030(12) 0.41207(9) 0.0289(2) Uani 1 1 d . . . . .
H36 H 0.663172 0.550990 0.352133 0.035 Uiso 1 1 calc R U . . .
C33 C 0.81556(14) 0.30635(12) 0.31609(9) 0.0295(2) Uani 1 1 d . . . . .
C35 C 0.49410(14) 0.63354(12) 0.45290(9) 0.0292(2) Uani 1 1 d . . . . .
H35 H 0.490364 0.724197 0.420947 0.035 Uiso 1 1 calc R U . . .
C3 C 0.67440(15) 0.68861(13) 0.15019(9) 0.0310(3) Uani 1 1 d . . . . .
H3 H 0.723874 0.592609 0.156889 0.037 Uiso 1 1 calc R U . . .
C20 C 0.72726(14) 0.13964(12) 0.45909(9) 0.0299(3) Uani 1 1 d . . . . .
C28 C 0.79989(15) 0.27198(12) 0.22888(9) 0.0329(3) Uani 1 1 d . . . . .
C17 C 0.62641(14) 0.50094(13) -0.07421(9) 0.0306(3) Uani 1 1 d . . . . .
H17 H 0.713811 0.500649 -0.124054 0.037 Uiso 1 1 calc R U . . .
C7 C 0.43882(16) 0.89248(13) 0.13303(9) 0.0331(3) Uani 1 1 d . . . . .
C14 C 0.29749(15) 0.54455(13) 0.29677(9) 0.0318(3) Uani 1 1 d . . . . .
H14 H 0.386640 0.463365 0.293610 0.038 Uiso 1 1 calc R U . . .
C25 C 0.68562(14) 0.06606(12) 0.40803(10) 0.0333(3) Uani 1 1 d . . . . .
C10 C 0.16103(14) 0.78661(13) 0.23129(9) 0.0330(3) Uani 1 1 d . . . . .
C32 C 0.92932(15) 0.36241(13) 0.31130(11) 0.0370(3) Uani 1 1 d . . . . .
H32 H 0.941405 0.384416 0.370340 0.044 Uiso 1 1 calc R U . . .
C13 C 0.17586(17) 0.54087(15) 0.37356(10) 0.0393(3) Uani 1 1 d . . . . .
H13 H 0.183014 0.458054 0.423345 0.047 Uiso 1 1 calc R U . . .
C21 C 0.77699(16) 0.07784(13) 0.55682(10) 0.0388(3) Uani 1 1 d . . . . .
H21 H 0.808098 0.126751 0.590369 0.047 Uiso 1 1 calc R U . . .
C4 C 0.76462(17) 0.76418(15) 0.14949(10) 0.0382(3) Uani 1 1 d . . . . .
H4 H 0.874425 0.720036 0.156598 0.046 Uiso 1 1 calc R U . . .
C26 C 0.63804(16) 0.12173(14) 0.30442(11) 0.0392(3) Uani 1 1 d . . . . .
H26 H 0.563033 0.092258 0.289490 0.047 Uiso 1 1 calc R U . . .
C27 C 0.68698(16) 0.20927(14) 0.22768(10) 0.0388(3) Uani 1 1 d . . . . .
H27 H 0.643131 0.233592 0.164916 0.047 Uiso 1 1 calc R U . . .
C24 C 0.68785(16) -0.06584(13) 0.46035(12) 0.0419(3) Uani 1 1 d . . . . .
H24 H 0.655900 -0.115599 0.428090 0.050 Uiso 1 1 calc R U . . .
C11 C 0.03667(16) 0.77877(15) 0.30738(11) 0.0414(3) Uani 1 1 d . . . . .
H11 H -0.054457 0.858567 0.310414 0.050 Uiso 1 1 calc R U . . .
C29 C 0.89562(17) 0.30041(14) 0.13873(10) 0.0421(3) Uani 1 1 d . . . . .
H29 H 0.883268 0.281110 0.078555 0.051 Uiso 1 1 calc R U . . .
C9 C 0.15097(17) 0.92120(14) 0.16636(10) 0.0412(3) Uani 1 1 d . . . . .
H9 H 0.048088 0.983940 0.151304 0.049 Uiso 1 1 calc R U . . .
C8 C 0.26972(17) 0.96663(13) 0.12551(10) 0.0404(3) Uani 1 1 d . . . . .
H8 H 0.240297 1.058772 0.086717 0.049 Uiso 1 1 calc R U . . .
C6 C 0.53400(19) 0.96703(14) 0.12991(10) 0.0425(3) Uani 1 1 d . . . . .
H6 H 0.486673 1.063398 0.121728 0.051 Uiso 1 1 calc R U . . .
C12 C 0.04397(17) 0.65788(16) 0.37769(11) 0.0442(3) Uani 1 1 d . . . . .
H12 H -0.041167 0.654829 0.428806 0.053 Uiso 1 1 calc R U . . .
C5 C 0.69366(19) 0.90454(15) 0.13835(11) 0.0446(3) Uani 1 1 d . . . . .
H5 H 0.754943 0.957369 0.136550 0.053 Uiso 1 1 calc R U . . .
C22 C 0.78177(18) -0.05350(14) 0.60570(11) 0.0461(3) Uani 1 1 d . . . . .
H22 H 0.816690 -0.094587 0.672006 0.055 Uiso 1 1 calc R U . . .
C31 C 1.02452(16) 0.38642(15) 0.22238(12) 0.0459(3) Uani 1 1 d . . . . .
H31 H 1.101767 0.423950 0.220834 0.055 Uiso 1 1 calc R U . . .
C23 C 0.73531(18) -0.12451(14) 0.55730(12) 0.0468(4) Uani 1 1 d . . . . .
H23 H 0.736170 -0.213917 0.591023 0.056 Uiso 1 1 calc R U . . .
C30 C 1.00769(17) 0.35604(15) 0.13580(12) 0.0485(4) Uani 1 1 d . . . . .
H30 H 1.072633 0.373166 0.074441 0.058 Uiso 1 1 calc R U . . .

loop_
_atom_site_aniso_label
_atom_site_aniso_U_11
_atom_site_aniso_U_22
_atom_site_aniso_U_33
_atom_site_aniso_U_23
_atom_site_aniso_U_13
_atom_site_aniso_U_12
C2 0.0345(6) 0.0302(6) 0.0217(5) -0.0105(4) 0.0019(4) -0.0139(5)
C19 0.0294(6) 0.0286(6) 0.0283(6) -0.0095(4) -0.0022(4) -0.0112(5)
C15 0.0280(6) 0.0344(6) 0.0263(5) -0.0150(5) 0.0004(4) -0.0119(5)
C16 0.0251(5) 0.0306(6) 0.0281(6) -0.0122(4) 0.0009(4) -0.0102(4)
C34 0.0321(6) 0.0271(6) 0.0255(5) -0.0095(4) -0.0025(4) -0.0113(5)
C1 0.0262(5) 0.0280(5) 0.0266(5) -0.0099(4) -0.0002(4) -0.0085(4)
C18 0.0289(6) 0.0368(6) 0.0307(6) -0.0142(5) 0.0029(5) -0.0171(5)
C36 0.0352(6) 0.0293(6) 0.0238(5) -0.0083(4) 0.0002(4) -0.0135(5)
C33 0.0265(6) 0.0241(5) 0.0332(6) -0.0076(4) -0.0004(4) -0.0048(4)
C35 0.0375(6) 0.0251(5) 0.0279(6) -0.0075(4) -0.0018(5) -0.0138(5)
C3 0.0362(6) 0.0339(6) 0.0278(6) -0.0122(5) 0.0000(5) -0.0155(5)
C20 0.0270(6) 0.0259(6) 0.0351(6) -0.0122(5) 0.0042(4) -0.0075(4)
C28 0.0314(6) 0.0277(6) 0.0324(6) -0.0104(5) 0.0009(5) -0.0026(5)
C17 0.0272(6) 0.0413(7) 0.0296(6) -0.0167(5) 0.0066(4) -0.0172(5)
C7 0.0442(7) 0.0308(6) 0.0249(6) -0.0095(5) -0.0002(5) -0.0135(5)
C14 0.0326(6) 0.0364(6) 0.0316(6) -0.0147(5) 0.0008(5) -0.0149(5)
C25 0.0273(6) 0.0309(6) 0.0428(7) -0.0199(5) 0.0087(5) -0.0095(5)
C10 0.0300(6) 0.0390(7) 0.0303(6) -0.0162(5) -0.0006(5) -0.0080(5)
C32 0.0315(6) 0.0336(6) 0.0430(7) -0.0057(5) -0.0034(5) -0.0112(5)
C13 0.0466(7) 0.0471(8) 0.0323(6) -0.0137(6) 0.0055(5) -0.0266(6)
C21 0.0413(7) 0.0314(6) 0.0401(7) -0.0097(5) -0.0026(5) -0.0089(5)
C4 0.0406(7) 0.0483(8) 0.0356(7) -0.0155(6) -0.0012(5) -0.0235(6)
C26 0.0360(7) 0.0430(7) 0.0481(7) -0.0277(6) 0.0037(5) -0.0157(6)
C27 0.0409(7) 0.0415(7) 0.0356(7) -0.0205(6) -0.0034(5) -0.0084(6)
C24 0.0353(7) 0.0317(6) 0.0613(9) -0.0257(6) 0.0145(6) -0.0135(5)
C11 0.0307(6) 0.0515(8) 0.0438(7) -0.0263(6) 0.0058(5) -0.0102(6)
C29 0.0434(7) 0.0353(7) 0.0332(7) -0.0100(5) 0.0050(5) -0.0021(6)
C9 0.0362(7) 0.0373(7) 0.0403(7) -0.0123(6) -0.0043(5) -0.0005(5)
C8 0.0483(8) 0.0282(6) 0.0357(7) -0.0074(5) -0.0037(6) -0.0046(5)
C6 0.0636(9) 0.0328(7) 0.0374(7) -0.0130(5) -0.0005(6) -0.0227(6)
C12 0.0402(7) 0.0610(9) 0.0386(7) -0.0250(7) 0.0149(6) -0.0250(7)
C5 0.0600(9) 0.0478(8) 0.0427(7) -0.0187(6) 0.0017(6) -0.0343(7)
C22 0.0476(8) 0.0309(7) 0.0441(8) -0.0042(6) 0.0024(6) -0.0047(6)
C31 0.0308(7) 0.0412(8) 0.0562(9) 0.0000(6) 0.0009(6) -0.0137(6)
C23 0.0441(8) 0.0258(6) 0.0577(9) -0.0098(6) 0.0141(6) -0.0086(6)
C30 0.0368(7) 0.0398(7) 0.0460(8) 0.0006(6) 0.0124(6) -0.0057(6)

loop_
_atom_type_symbol
_atom_type_description
_atom_type_scat_dispersion_real
_atom_type_scat_dispersion_imag
_atom_type_scat_source
C C 0.0181 0.0091 'International Tables Vol C Tables 4.2.6.8 and 6.1.1.4'
H H 0.0000 0.0000 'International Tables Vol C Tables 4.2.6.8 and 6.1.1.4'

loop_
_geom_angle_atom_site_label_1
_geom_angle_atom_site_label_2
_geom_angle_atom_site_label_3
_geom_angle
_geom_angle_site_symmetry_1
_geom_angle_site_symmetry_3
_geom_angle_publ_flag
C3 C2 C1 119.57(10) . . ?
C3 C2 C7 119.10(11) . . ?
C7 C2 C1 121.33(11) . . ?
C34 C19 C33 122.78(10) . . ?
C34 C19 C20 121.63(10) . . ?
C33 C19 C20 115.57(9) . . ?
C14 C15 C1 119.91(10) . . ?
C14 C15 C10 119.11(11) . . ?
C10 C15 C1 120.99(11) . . ?
C1 C16 C18 123.08(10) . . ?
C1 C16 C17 122.41(10) . 2_665 ?
C18 C16 C17 114.51(10) . 2_665 ?
C19 C34 C36 122.69(11) . . ?
C19 C34 C35 122.34(10) . 2_666 ?
C36 C34 C35 114.90(10) . 2_666 ?
C2 C1 C15 115.52(9) . . ?
C16 C1 C2 122.47(10) . . ?
C16 C1 C15 121.89(10) . . ?
C16 C18 H18 118.7 . . ?
C17 C18 C16 122.51(11) . . ?
C17 C18 H18 118.7 . . ?
C34 C36 H36 118.6 . . ?
C35 C36 C34 122.71(11) . . ?
C35 C36 H36 118.6 . . ?
C28 C33 C19 120.57(11) . . ?
C32 C33 C19 120.30(11) . . ?
C32 C33 C28 119.13(11) . . ?
C34 C35 H35 118.8 2_666 . ?
C36 C35 C34 122.39(11) . 2_666 ?
C36 C35 H35 118.8 . . ?
C2 C3 H3 119.3 . . ?
C4 C3 C2 121.46(12) . . ?
C4 C3 H3 119.3 . . ?
C25 C20 C19 120.60(11) . . ?
C21 C20 C19 119.79(11) . . ?
C21 C20 C25 119.56(12) . . ?
C33 C28 C27 122.91(11) . . ?
C29 C28 C33 118.49(12) . . ?
C29 C28 C27 118.60(12) . . ?
C16 C17 H17 118.5 2_665 . ?
C18 C17 C16 122.96(11) . 2_665 ?
C18 C17 H17 118.5 . . ?
C2 C7 C8 123.45(12) . . ?
C6 C7 C2 118.15(12) . . ?
C6 C7 C8 118.39(12) . . ?
C15 C14 H14 119.5 . . ?
C13 C14 C15 121.02(12) . . ?
C13 C14 H14 119.5 . . ?
C20 C25 C26 122.80(11) . . ?
C20 C25 C24 118.10(12) . . ?
C24 C25 C26 119.09(12) . . ?
C15 C10 C9 123.47(11) . . ?
C11 C10 C15 118.56(12) . . ?
C11 C10 C9 117.93(12) . . ?
C33 C32 H32 119.4 . . ?
C31 C32 C33 121.22(13) . . ?
C31 C32 H32 119.4 . . ?
C14 C13 H13 120.0 . . ?
C12 C13 C14 119.99(13) . . ?
C12 C13 H13 120.0 . . ?
C20 C21 H21 119.4 . . ?
C22 C21 C20 121.14(13) . . ?
C22 C21 H21 119.4 . . ?
C3 C4 H4 120.2 . . ?
C3 C4 C5 119.59(13) . . ?
C5 C4 H4 120.2 . . ?
C25 C26 H26 116.0 . . ?
C27 C26 C25 128.10(12) . . ?
C27 C26 H26 116.0 . . ?
C28 C27 H27 116.1 . . ?
C26 C27 C28 127.87(12) . . ?
C26 C27 H27 116.1 . . ?
C25 C24 H24 119.3 . . ?
C23 C24 C25 121.46(13) . . ?
C23 C24 H24 119.3 . . ?
C10 C11 H11 119.3 . . ?
C12 C11 C10 121.43(13) . . ?
C12 C11 H11 119.3 . . ?
C28 C29 H29 119.3 . . ?
C30 C29 C28 121.31(13) . . ?
C30 C29 H29 119.3 . . ?
C10 C9 H9 116.2 . . ?
C8 C9 C10 127.64(12) . . ?
C8 C9 H9 116.2 . . ?
C7 C8 H8 115.9 . . ?
C9 C8 C7 128.26(12) . . ?
C9 C8 H8 115.9 . . ?
C7 C6 H6 119.0 . . ?
C5 C6 C7 121.96(13) . . ?
C5 C6 H6 119.0 . . ?
C13 C12 H12 120.1 . . ?
C11 C12 C13 119.73(12) . . ?
C11 C12 H12 120.1 . . ?
C4 C5 H5 120.2 . . ?
C6 C5 C4 119.68(12) . . ?
C6 C5 H5 120.2 . . ?
C21 C22 H22 120.2 . . ?
C23 C22 C21 119.52(14) . . ?
C23 C22 H22 120.2 . . ?
C32 C31 H31 119.9 . . ?
C30 C31 C32 120.12(14) . . ?
C30 C31 H31 119.9 . . ?
C24 C23 C22 120.14(13) . . ?
C24 C23 H23 119.9 . . ?
C22 C23 H23 119.9 . . ?
C29 C30 H30 120.2 . . ?
C31 C30 C29 119.67(13) . . ?
C31 C30 H30 120.2 . . ?

loop_
_geom_bond_atom_site_label_1
_geom_bond_atom_site_label_2
_geom_bond_distance
_geom_bond_site_symmetry_2
_geom_bond_publ_flag
C2 C1 1.4832(16) . ?
C2 C3 1.3985(18) . ?
C2 C7 1.4079(17) . ?
C19 C34 1.3711(15) . ?
C19 C33 1.4833(16) . ?
C19 C20 1.4835(16) . ?
C15 C1 1.4849(15) . ?
C15 C14 1.3962(17) . ?
C15 C10 1.4080(17) . ?
C16 C1 1.3733(15) . ?
C16 C18 1.4512(15) . ?
C16 C17 1.4524(16) 2_665 ?
C34 C36 1.4515(16) . ?
C34 C35 1.4543(16) 2_666 ?
C18 H18 0.9500 . ?
C18 C17 1.3473(16) . ?
C36 H36 0.9500 . ?
C36 C35 1.3449(16) . ?
C33 C28 1.4067(17) . ?
C33 C32 1.3968(18) . ?
C35 H35 0.9500 . ?
C3 H3 0.9500 . ?
C3 C4 1.3860(17) . ?
C20 C25 1.4057(17) . ?
C20 C21 1.3956(19) . ?
C28 C27 1.4651(19) . ?
C28 C29 1.4045(18) . ?
C17 H17 0.9500 . ?
C7 C8 1.462(2) . ?
C7 C6 1.4063(19) . ?
C14 H14 0.9500 . ?
C14 C13 1.3860(18) . ?
C25 C26 1.459(2) . ?
C25 C24 1.4059(18) . ?
C10 C11 1.4045(18) . ?
C10 C9 1.4598(19) . ?
C32 H32 0.9500 . ?
C32 C31 1.3804(19) . ?
C13 H13 0.9500 . ?
C13 C12 1.384(2) . ?
C21 H21 0.9500 . ?
C21 C22 1.3843(19) . ?
C4 H4 0.9500 . ?
C4 C5 1.386(2) . ?
C26 H26 0.9500 . ?
C26 C27 1.341(2) . ?
C27 H27 0.9500 . ?
C24 H24 0.9500 . ?
C24 C23 1.377(2) . ?
C11 H11 0.9500 . ?
C11 C12 1.377(2) . ?
C29 H29 0.9500 . ?
C29 C30 1.385(2) . ?
C9 H9 0.9500 . ?
C9 C8 1.339(2) . ?
C8 H8 0.9500 . ?
C6 H6 0.9500 . ?
C6 C5 1.376(2) . ?
C12 H12 0.9500 . ?
C5 H5 0.9500 . ?
C22 H22 0.9500 . ?
C22 C23 1.384(2) . ?
C31 H31 0.9500 . ?
C31 C30 1.379(2) . ?
C23 H23 0.9500 . ?
C30 H30 0.9500 . ?

loop_
_geom_torsion_atom_site_label_1
_geom_torsion_atom_site_label_2
_geom_torsion_atom_site_label_3
_geom_torsion_atom_site_label_4
_geom_torsion
_geom_torsion_site_symmetry_1
_geom_torsion_site_symmetry_2
_geom_torsion_site_symmetry_3
_geom_torsion_site_symmetry_4
_geom_torsion_publ_flag
C2 C3 C4 C5 -0.87(18) . . . . ?
C2 C7 C8 C9 31.5(2) . . . . ?
C2 C7 C6 C5 -2.39(19) . . . . ?
C19 C34 C36 C35 177.24(12) . . . . ?
C19 C33 C28 C27 -1.99(18) . . . . ?
C19 C33 C28 C29 177.32(11) . . . . ?
C19 C33 C32 C31 -178.77(12) . . . . ?
C19 C20 C25 C26 4.86(18) . . . . ?
C19 C20 C25 C24 -174.08(10) . . . . ?
C19 C20 C21 C22 175.57(12) . . . . ?
C15 C14 C13 C12 1.30(19) . . . . ?
C15 C10 C11 C12 3.78(19) . . . . ?
C15 C10 C9 C8 -31.1(2) . . . . ?
C16 C18 C17 C16 2.0(2) . . . 2_665 ?
C34 C19 C33 C28 -119.07(13) . . . . ?
C34 C19 C33 C32 60.68(16) . . . . ?
C34 C19 C20 C25 117.12(13) . . . . ?
C34 C19 C20 C21 -60.30(16) . . . . ?
C34 C36 C35 C34 -0.32(19) . . . 2_666 ?
C1 C2 C3 C4 179.05(11) . . . . ?
C1 C2 C7 C8 1.24(17) . . . . ?
C1 C2 C7 C6 -177.48(10) . . . . ?
C1 C15 C14 C13 -178.22(11) . . . . ?
C1 C15 C10 C11 175.78(11) . . . . ?
C1 C15 C10 C9 -6.65(18) . . . . ?
C1 C16 C18 C17 178.57(12) . . . . ?
C18 C16 C1 C2 -2.93(18) . . . . ?
C18 C16 C1 C15 -178.69(11) . . . . ?
C33 C19 C34 C36 0.34(17) . . . . ?
C33 C19 C34 C35 177.06(11) . . . 2_666 ?
C33 C19 C20 C25 -64.21(15) . . . . ?
C33 C19 C20 C21 118.37(12) . . . . ?
C33 C28 C27 C26 -33.0(2) . . . . ?
C33 C28 C29 C30 2.51(19) . . . . ?
C33 C32 C31 C30 0.5(2) . . . . ?
C35 C34 C36 C35 0.30(18) 2_666 . . . ?
C3 C2 C1 C15 120.01(12) . . . . ?
C3 C2 C1 C16 -56.00(16) . . . . ?
C3 C2 C7 C8 -178.68(11) . . . . ?
C3 C2 C7 C6 2.60(17) . . . . ?
C3 C4 C5 C6 1.1(2) . . . . ?
C20 C19 C34 C36 178.91(11) . . . . ?
C20 C19 C34 C35 -4.37(17) . . . 2_666 ?
C20 C19 C33 C28 62.27(15) . . . . ?
C20 C19 C33 C32 -117.98(12) . . . . ?
C20 C25 C26 C27 32.2(2) . . . . ?
C20 C25 C24 C23 -2.57(18) . . . . ?
C20 C21 C22 C23 -0.5(2) . . . . ?
C28 C33 C32 C31 0.99(19) . . . . ?
C28 C29 C30 C31 -1.1(2) . . . . ?
C17 C16 C1 C2 177.55(11) 2_665 . . . ?
C17 C16 C1 C15 1.78(18) 2_665 . . . ?
C17 C16 C18 C17 -1.9(2) 2_665 . . . ?
C7 C2 C1 C15 -59.91(15) . . . . ?
C7 C2 C1 C16 124.08(13) . . . . ?
C7 C2 C3 C4 -1.03(17) . . . . ?
C7 C6 C5 C4 0.5(2) . . . . ?
C14 C15 C1 C2 -115.93(12) . . . . ?
C14 C15 C1 C16 60.11(16) . . . . ?
C14 C15 C10 C11 -4.61(17) . . . . ?
C14 C15 C10 C9 172.96(11) . . . . ?
C14 C13 C12 C11 -2.2(2) . . . . ?
C25 C20 C21 C22 -1.88(19) . . . . ?
C25 C26 C27 C28 -0.5(2) . . . . ?
C25 C24 C23 C22 0.2(2) . . . . ?
C10 C15 C1 C2 63.67(14) . . . . ?
C10 C15 C1 C16 -120.29(13) . . . . ?
C10 C15 C14 C13 2.16(17) . . . . ?
C10 C11 C12 C13 -0.4(2) . . . . ?
C10 C9 C8 C7 1.9(2) . . . . ?
C32 C33 C28 C27 178.26(12) . . . . ?
C32 C33 C28 C29 -2.43(17) . . . . ?
C32 C31 C30 C29 -0.5(2) . . . . ?
C21 C20 C25 C26 -177.72(11) . . . . ?
C21 C20 C25 C24 3.35(17) . . . . ?
C21 C22 C23 C24 1.3(2) . . . . ?
C26 C25 C24 C23 178.45(12) . . . . ?
C27 C28 C29 C30 -178.15(12) . . . . ?
C24 C25 C26 C27 -148.90(13) . . . . ?
C11 C10 C9 C8 146.45(14) . . . . ?
C29 C28 C27 C26 147.71(14) . . . . ?
C9 C10 C11 C12 -173.92(12) . . . . ?
C8 C7 C6 C5 178.82(12) . . . . ?
C6 C7 C8 C9 -149.74(14) . . . . ?
